data_7225963
loop_
_publ_author_name
'Todd, Angela D.K.'
'McClennan, William L.'
'Masuda, Jason Douglas'

_publ_section_title
;
 Organoaluminum(III) complexes of the
 bis-N,N&#x2019;-(2,6-diisopropylphenyl)imidazolin-2-imine ligand
;
_journal_name_full 'RSC Adv.'
_journal_paper_doi 10.1039/C6RA15507C
_journal_year 2016
_chemical_formula_sum 'C55 H75 Al N6'
_chemical_formula_weight 847.19
_space_group_crystal_system monoclinic
_space_group_IT_number 14
_space_group_name_Hall '-P 2ybc'
_space_group_name_H-M_alt 'P 1 21/c 1'
_symmetry_space_group_name_Hall '-P 2ybc'
_symmetry_space_group_name_H-M 'P 1 21/c 1'
_atom_sites_solution_hydrogens geom
_audit_creation_method SHELXL-2014/7
_audit_update_record
;
2016-05-11 deposited with the CCDC.
2016-07-18 downloaded from the CCDC.
;
_cell_angle_alpha 90
_cell_angle_beta 99.4460(10)
_cell_angle_gamma 90
_cell_formula_units_Z 4
_cell_length_a 22.0069(19)
_cell_length_b 11.7183(10)
_cell_length_c 20.0358(17)
_cell_measurement_reflns_used 9912
_cell_measurement_temperature 125(2)
_cell_measurement_theta_max 28.64
_cell_measurement_theta_min 2.40
_cell_volume 5096.8(8)
_computing_structure_refinement 'SHELXL-2014/7 (Sheldrick, 2014)'
_diffrn_ambient_temperature 125(2)
_diffrn_measured_fraction_theta_full 0.992
_diffrn_measured_fraction_theta_max 0.992
_diffrn_measurement_device_type 'Siemens/Bruker APEXII'
_diffrn_radiation_type MoK\a
_diffrn_radiation_wavelength 0.71073
_diffrn_reflns_av_R_equivalents 0.0290
_diffrn_reflns_av_unetI/netI 0.0292
_diffrn_reflns_Laue_measured_fraction_full 0.992
_diffrn_reflns_Laue_measured_fraction_max 0.992
_diffrn_reflns_limit_h_max 26
_diffrn_reflns_limit_h_min -26
_diffrn_reflns_limit_k_max 13
_diffrn_reflns_limit_k_min -10
_diffrn_reflns_limit_l_max 23
_diffrn_reflns_limit_l_min -23
_diffrn_reflns_number 32942
_diffrn_reflns_point_group_measured_fraction_full 0.992
_diffrn_reflns_point_group_measured_fraction_max 0.992
_diffrn_reflns_theta_full 24.996
_diffrn_reflns_theta_max 24.996
_diffrn_reflns_theta_min 2.020
_exptl_absorpt_coefficient_mu 0.081
_exptl_absorpt_correction_T_max 0.7458
_exptl_absorpt_correction_T_min 0.6905
_exptl_absorpt_correction_type multi-scan
_exptl_absorpt_process_details '(SADABS, Bruker, 2008)'
_exptl_crystal_colour colorless
_exptl_crystal_density_diffrn 1.104
_exptl_crystal_description block
_exptl_crystal_F_000 1840
_exptl_crystal_size_max 0.365
_exptl_crystal_size_mid 0.357
_exptl_crystal_size_min 0.134
_refine_diff_density_max 0.708
_refine_diff_density_min -0.296
_refine_diff_density_rms 0.037
_refine_ls_extinction_method none
_refine_ls_goodness_of_fit_ref 1.024
_refine_ls_hydrogen_treatment constr
_refine_ls_matrix_type full
_refine_ls_number_parameters 576
_refine_ls_number_reflns 8897
_refine_ls_number_restraints 0
_refine_ls_restrained_S_all 1.024
_refine_ls_R_factor_all 0.0566
_refine_ls_R_factor_gt 0.0418
_refine_ls_shift/su_max 0.000
_refine_ls_shift/su_mean 0.000
_refine_ls_structure_factor_coef Fsqd
_refine_ls_weighting_details 'w=1/[\s^2^(Fo^2^)+(0.0472P)^2^+2.2214P] where P=(Fo^2^+2Fc^2^)/3'
_refine_ls_weighting_scheme calc
_refine_ls_wR_factor_gt 0.0996
_refine_ls_wR_factor_ref 0.1083
_reflns_Friedel_coverage 0.000
_reflns_number_gt 7081
_reflns_number_total 8897
_reflns_threshold_expression 'I > 2\s(I)'
_cod_data_source_file c6ra15507c2.cif
_cod_data_source_block 2014_12_19_AT97_0ma
_cod_database_code 7225963
_shelx_shelxl_version_number 2014/7
_shelx_space_group_comment
;
The symmetry employed for this shelxl refinement is uniquely defined
by the following loop, which should always be used as a source of
symmetry information in preference to the above space-group names.
They are only intended as comments.
;
_shelx_estimated_absorpt_t_min 0.971
_shelx_estimated_absorpt_t_max 0.989

loop_
_space_group_symop_operation_xyz
'x, y, z'
'-x, y+1/2, -z+1/2'
'-x, -y, -z'
'x, -y-1/2, z-1/2'

loop_
_atom_site_label
_atom_site_type_symbol
_atom_site_fract_x
_atom_site_fract_y
_atom_site_fract_z
_atom_site_U_iso_or_equiv
_atom_site_adp_type
_atom_site_occupancy
_atom_site_site_symmetry_order
_atom_site_calc_flag
_atom_site_refinement_flags_posn
_atom_site_refinement_flags_adp
Al1 Al 0.26270(2) 1.00397(4) 0.36409(2) 0.02233(12) Uani 1 1 d . .
N1 N 0.31789(6) 1.04536(12) 0.31450(7) 0.0242(3) Uani 1 1 d . .
N2 N 0.40911(6) 0.92737(11) 0.32529(6) 0.0218(3) Uani 1 1 d . .
N3 N 0.41328(6) 1.09777(12) 0.27986(6) 0.0213(3) Uani 1 1 d . .
N4 N 0.19057(6) 0.95208(12) 0.32455(6) 0.0238(3) Uani 1 1 d . .
N5 N 0.10162(6) 1.06940(12) 0.33265(6) 0.0217(3) Uani 1 1 d . .
N6 N 0.08563(6) 0.90211(12) 0.28375(7) 0.0236(3) Uani 1 1 d . .
C1 C 0.28323(9) 1.0242(2) 0.46180(9) 0.0407(5) Uani 1 1 d . .
H1A H 0.2753 0.9529 0.4845 0.061 Uiso 1 1 calc R U
H1B H 0.2578 1.0853 0.4761 0.061 Uiso 1 1 calc R U
H1C H 0.3269 1.0445 0.4739 0.061 Uiso 1 1 calc R U
C2 C 0.37324(7) 1.02625(14) 0.30802(7) 0.0207(3) Uani 1 1 d . .
C3 C 0.46716(7) 0.94002(15) 0.30649(8) 0.0248(4) Uani 1 1 d . .
H3 H 0.4993 0.8850 0.3125 0.030 Uiso 1 1 calc R U
C4 C 0.46947(7) 1.04300(15) 0.27870(8) 0.0239(4) Uani 1 1 d . .
H4 H 0.5035 1.0738 0.2611 0.029 Uiso 1 1 calc R U
C5 C 0.38501(7) 0.82623(14) 0.35170(8) 0.0236(4) Uani 1 1 d . .
C6 C 0.40280(8) 0.79848(15) 0.42030(8) 0.0271(4) Uani 1 1 d . .
C7 C 0.37781(8) 0.69990(16) 0.44403(9) 0.0338(4) Uani 1 1 d . .
H7 H 0.3896 0.6784 0.4900 0.041 Uiso 1 1 calc R U
C8 C 0.33662(9) 0.63357(16) 0.40217(10) 0.0366(4) Uani 1 1 d . .
H8 H 0.3197 0.5675 0.4197 0.044 Uiso 1 1 calc R U
C9 C 0.31942(8) 0.66200(16) 0.33456(9) 0.0336(4) Uani 1 1 d . .
H9 H 0.2908 0.6152 0.3062 0.040 Uiso 1 1 calc R U
C10 C 0.34345(7) 0.75812(15) 0.30767(8) 0.0267(4) Uani 1 1 d . .
C11 C 0.44936(8) 0.86933(16) 0.46728(8) 0.0301(4) Uani 1 1 d . .
H11 H 0.4493 0.9482 0.4483 0.036 Uiso 1 1 calc R U
C12 C 0.51422(8) 0.81905(18) 0.47017(9) 0.0392(5) Uani 1 1 d . .
H12A H 0.5146 0.7400 0.4861 0.059 Uiso 1 1 calc R U
H12B H 0.5438 0.8642 0.5013 0.059 Uiso 1 1 calc R U
H12C H 0.5256 0.8209 0.4249 0.059 Uiso 1 1 calc R U
C13 C 0.43438(9) 0.87789(18) 0.53932(9) 0.0375(5) Uani 1 1 d . .
H13A H 0.3916 0.9028 0.5373 0.056 Uiso 1 1 calc R U
H13B H 0.4620 0.9333 0.5654 0.056 Uiso 1 1 calc R U
H13C H 0.4399 0.8030 0.5613 0.056 Uiso 1 1 calc R U
C14 C 0.32662(8) 0.78814(16) 0.23285(8) 0.0293(4) Uani 1 1 d . .
H14 H 0.3239 0.8732 0.2294 0.035 Uiso 1 1 calc R U
C15 C 0.37742(9) 0.74915(18) 0.19364(9) 0.0376(5) Uani 1 1 d . .
H15A H 0.4169 0.7821 0.2145 0.056 Uiso 1 1 calc R U
H15B H 0.3674 0.7748 0.1466 0.056 Uiso 1 1 calc R U
H15C H 0.3803 0.6657 0.1948 0.056 Uiso 1 1 calc R U
C16 C 0.26439(9) 0.73979(19) 0.20002(10) 0.0413(5) Uani 1 1 d . .
H16A H 0.2537 0.7696 0.1539 0.062 Uiso 1 1 calc R U
H16B H 0.2327 0.7624 0.2265 0.062 Uiso 1 1 calc R U
H16C H 0.2668 0.6563 0.1986 0.062 Uiso 1 1 calc R U
C17 C 0.39444(7) 1.20099(14) 0.24354(8) 0.0218(3) Uani 1 1 d . .
C18 C 0.36840(7) 1.19315(15) 0.17478(8) 0.0247(4) Uani 1 1 d . .
C19 C 0.35152(8) 1.29445(16) 0.14022(8) 0.0287(4) Uani 1 1 d . .
H19 H 0.3344 1.2917 0.0935 0.034 Uiso 1 1 calc R U
C20 C 0.35917(8) 1.39882(16) 0.17255(9) 0.0294(4) Uani 1 1 d . .
H20 H 0.3472 1.4669 0.1481 0.035 Uiso 1 1 calc R U
C21 C 0.38443(8) 1.40437(15) 0.24078(8) 0.0276(4) Uani 1 1 d . .
H21 H 0.3892 1.4764 0.2627 0.033 Uiso 1 1 calc R U
C22 C 0.40279(7) 1.30580(15) 0.27744(8) 0.0235(4) Uani 1 1 d . .
C23 C 0.42710(7) 1.31143(15) 0.35302(8) 0.0263(4) Uani 1 1 d . .
H23 H 0.4516 1.2405 0.3657 0.032 Uiso 1 1 calc R U
C24 C 0.37233(8) 1.31109(17) 0.39151(9) 0.0333(4) Uani 1 1 d . .
H24A H 0.3470 1.3790 0.3792 0.050 Uiso 1 1 calc R U
H24B H 0.3876 1.3116 0.4403 0.050 Uiso 1 1 calc R U
H24C H 0.3475 1.2424 0.3796 0.050 Uiso 1 1 calc R U
C25 C 0.46920(8) 1.41353(17) 0.37359(9) 0.0356(4) Uani 1 1 d . .
H25A H 0.4454 1.4843 0.3654 0.053 Uiso 1 1 calc R U
H25B H 0.5027 1.4140 0.3468 0.053 Uiso 1 1 calc R U
H25C H 0.4865 1.4078 0.4218 0.053 Uiso 1 1 calc R U
C26 C 0.35591(8) 1.07873(16) 0.13964(8) 0.0297(4) Uani 1 1 d . .
H26 H 0.3782 1.0187 0.1697 0.036 Uiso 1 1 calc R U
C27 C 0.37913(11) 1.07393(18) 0.07182(9) 0.0457(5) Uani 1 1 d . .
H27A H 0.3564 1.1294 0.0406 0.068 Uiso 1 1 calc R U
H27B H 0.3727 0.9971 0.0527 0.068 Uiso 1 1 calc R U
H27C H 0.4232 1.0923 0.0787 0.068 Uiso 1 1 calc R U
C28 C 0.28685(9) 1.05180(18) 0.13005(10) 0.0405(5) Uani 1 1 d . .
H28A H 0.2733 1.0504 0.1742 0.061 Uiso 1 1 calc R U
H28B H 0.2792 0.9772 0.1082 0.061 Uiso 1 1 calc R U
H28C H 0.2639 1.1106 0.1016 0.061 Uiso 1 1 calc R U
C29 C 0.13335(7) 0.97249(14) 0.31512(7) 0.0209(3) Uani 1 1 d . .
C30 C 0.02853(7) 0.95507(15) 0.28221(8) 0.0265(4) Uani 1 1 d . .
H30 H -0.0104 0.9242 0.2632 0.032 Uiso 1 1 calc R U
C31 C 0.03824(7) 1.05661(15) 0.31217(8) 0.0252(4) Uani 1 1 d . .
H31 H 0.0075 1.1106 0.3184 0.030 Uiso 1 1 calc R U
C32 C 0.09634(7) 0.79609(14) 0.25231(8) 0.0236(4) Uani 1 1 d . .
C33 C 0.09289(7) 0.79322(15) 0.18176(8) 0.0267(4) Uani 1 1 d . .
C34 C 0.10625(8) 0.69019(16) 0.15253(9) 0.0300(4) Uani 1 1 d . .
H34 H 0.1041 0.6857 0.1048 0.036 Uiso 1 1 calc R U
C35 C 0.12262(8) 0.59453(16) 0.19171(9) 0.0323(4) Uani 1 1 d . .
H35 H 0.1326 0.5256 0.1710 0.039 Uiso 1 1 calc R U
C36 C 0.12443(8) 0.59888(16) 0.26093(9) 0.0312(4) Uani 1 1 d . .
H36 H 0.1351 0.5323 0.2873 0.037 Uiso 1 1 calc R U
C37 C 0.11090(7) 0.69938(15) 0.29268(8) 0.0272(4) Uani 1 1 d . .
C38 C 0.07620(8) 0.89766(16) 0.13792(9) 0.0328(4) Uani 1 1 d . .
H38 H 0.0610 0.9576 0.1667 0.039 Uiso 1 1 calc R U
C39 C 0.02453(11) 0.8718(2) 0.07929(11) 0.0557(6) Uani 1 1 d . .
H39A H 0.0384 0.8136 0.0500 0.084 Uiso 1 1 calc R U
H39B H 0.0136 0.9415 0.0531 0.084 Uiso 1 1 calc R U
H39C H -0.0116 0.8435 0.0971 0.084 Uiso 1 1 calc R U
C40 C 0.13264(11) 0.9451(2) 0.11246(14) 0.0653(7) Uani 1 1 d . .
H40A H 0.1484 0.8880 0.0839 0.098 Uiso 1 1 calc R U
H40B H 0.1646 0.9633 0.1511 0.098 Uiso 1 1 calc R U
H40C H 0.1213 1.0144 0.0860 0.098 Uiso 1 1 calc R U
C41 C 0.11092(8) 0.70173(17) 0.36859(8) 0.0326(4) Uani 1 1 d . .
H41 H 0.0974 0.7794 0.3808 0.039 Uiso 1 1 calc R U
C42 C 0.06469(11) 0.6140(2) 0.38813(11) 0.0633(7) Uani 1 1 d . .
H42A H 0.0770 0.5371 0.3765 0.095 Uiso 1 1 calc R U
H42B H 0.0234 0.6308 0.3634 0.095 Uiso 1 1 calc R U
H42C H 0.0642 0.6184 0.4369 0.095 Uiso 1 1 calc R U
C43 C 0.17430(10) 0.6798(2) 0.40877(10) 0.0533(6) Uani 1 1 d . .
H43A H 0.1729 0.6882 0.4572 0.080 Uiso 1 1 calc R U
H43B H 0.2036 0.7349 0.3954 0.080 Uiso 1 1 calc R U
H43C H 0.1874 0.6022 0.3997 0.080 Uiso 1 1 calc R U
C44 C 0.13187(7) 1.16334(14) 0.36995(8) 0.0226(4) Uani 1 1 d . .
C45 C 0.12548(8) 1.17667(15) 0.43836(8) 0.0280(4) Uani 1 1 d . .
C46 C 0.15652(9) 1.26764(17) 0.47333(9) 0.0361(4) Uani 1 1 d . .
H46 H 0.1527 1.2798 0.5193 0.043 Uiso 1 1 calc R U
C47 C 0.19275(9) 1.34067(17) 0.44270(10) 0.0406(5) Uani 1 1 d . .
H47 H 0.2139 1.4015 0.4679 0.049 Uiso 1 1 calc R U
C48 C 0.19841(8) 1.32558(16) 0.37530(9) 0.0341(4) Uani 1 1 d . .
H48 H 0.2238 1.3760 0.3550 0.041 Uiso 1 1 calc R U
C49 C 0.16751(7) 1.23783(15) 0.33698(8) 0.0251(4) Uani 1 1 d . .
C50 C 0.08769(8) 1.09241(17) 0.47225(9) 0.0339(4) Uani 1 1 d . .
H50 H 0.0495 1.0753 0.4393 0.041 Uiso 1 1 calc R U
C51 C 0.12213(10) 0.98016(18) 0.48798(10) 0.0440(5) Uani 1 1 d . .
H51A H 0.1369 0.9526 0.4473 0.066 Uiso 1 1 calc R U
H51B H 0.0943 0.9235 0.5026 0.066 Uiso 1 1 calc R U
H51C H 0.1573 0.9923 0.5241 0.066 Uiso 1 1 calc R U
C52 C 0.06754(10) 1.1384(2) 0.53666(10) 0.0498(6) Uani 1 1 d . .
H52A H 0.1038 1.1483 0.5718 0.075 Uiso 1 1 calc R U
H52B H 0.0390 1.0843 0.5524 0.075 Uiso 1 1 calc R U
H52C H 0.0469 1.2121 0.5270 0.075 Uiso 1 1 calc R U
C53 C 0.17028(8) 1.22282(15) 0.26187(8) 0.0272(4) Uani 1 1 d . .
H53 H 0.1775 1.1400 0.2540 0.033 Uiso 1 1 calc R U
C54 C 0.22216(8) 1.28957(17) 0.23757(10) 0.0375(5) Uani 1 1 d . .
H54A H 0.2158 1.3715 0.2435 0.056 Uiso 1 1 calc R U
H54B H 0.2222 1.2733 0.1896 0.056 Uiso 1 1 calc R U
H54C H 0.2618 1.2667 0.2640 0.056 Uiso 1 1 calc R U
C55 C 0.10843(8) 1.25536(18) 0.21857(9) 0.0356(4) Uani 1 1 d . .
H55A H 0.1017 1.3377 0.2221 0.053 Uiso 1 1 calc R U
H55B H 0.0750 1.2140 0.2348 0.053 Uiso 1 1 calc R U
H55C H 0.1091 1.2351 0.1712 0.053 Uiso 1 1 calc R U

loop_
_atom_site_aniso_label
_atom_site_aniso_U_11
_atom_site_aniso_U_22
_atom_site_aniso_U_33
_atom_site_aniso_U_23
_atom_site_aniso_U_13
_atom_site_aniso_U_12
Al1 0.0208(2) 0.0229(3) 0.0237(2) 0.0015(2) 0.00502(19) 0.0003(2)
N1 0.0232(7) 0.0211(8) 0.0290(7) 0.0020(6) 0.0064(6) 0.0011(6)
N2 0.0221(7) 0.0189(8) 0.0255(7) 0.0039(6) 0.0067(5) 0.0014(6)
N3 0.0214(7) 0.0200(8) 0.0234(7) 0.0034(6) 0.0064(5) 0.0005(6)
N4 0.0240(7) 0.0226(8) 0.0257(7) 0.0009(6) 0.0067(6) 0.0012(6)
N5 0.0209(7) 0.0220(8) 0.0227(7) -0.0008(6) 0.0053(5) -0.0003(6)
N6 0.0220(7) 0.0227(8) 0.0261(7) -0.0023(6) 0.0045(6) -0.0007(6)
C1 0.0310(10) 0.0608(15) 0.0293(9) -0.0023(9) 0.0022(8) 0.0017(9)
C2 0.0245(8) 0.0189(9) 0.0188(7) 0.0003(6) 0.0039(6) -0.0005(7)
C3 0.0199(8) 0.0271(10) 0.0282(8) 0.0009(7) 0.0066(7) 0.0033(7)
C4 0.0201(8) 0.0270(10) 0.0257(8) 0.0009(7) 0.0073(6) 0.0000(7)
C5 0.0230(8) 0.0194(9) 0.0303(9) 0.0031(7) 0.0098(7) 0.0029(7)
C6 0.0273(9) 0.0250(10) 0.0306(9) 0.0031(7) 0.0096(7) 0.0050(7)
C7 0.0409(10) 0.0274(11) 0.0346(10) 0.0103(8) 0.0112(8) 0.0038(8)
C8 0.0442(11) 0.0216(10) 0.0473(11) 0.0090(9) 0.0172(9) -0.0009(8)
C9 0.0353(10) 0.0226(10) 0.0446(11) -0.0011(8) 0.0109(8) -0.0031(8)
C10 0.0259(8) 0.0220(10) 0.0340(9) 0.0001(7) 0.0103(7) 0.0033(7)
C11 0.0320(9) 0.0279(10) 0.0301(9) 0.0070(8) 0.0041(7) 0.0020(8)
C12 0.0341(10) 0.0459(13) 0.0376(10) 0.0086(9) 0.0057(8) 0.0038(9)
C13 0.0403(10) 0.0412(12) 0.0305(9) 0.0039(9) 0.0044(8) 0.0027(9)
C14 0.0334(9) 0.0238(10) 0.0308(9) -0.0030(7) 0.0059(7) -0.0018(8)
C15 0.0413(11) 0.0365(12) 0.0369(10) -0.0036(9) 0.0124(8) -0.0015(9)
C16 0.0365(10) 0.0457(13) 0.0407(11) -0.0035(9) 0.0034(9) -0.0046(9)
C17 0.0207(8) 0.0211(9) 0.0252(8) 0.0044(7) 0.0084(6) -0.0001(7)
C18 0.0242(8) 0.0256(10) 0.0258(8) 0.0021(7) 0.0089(7) -0.0011(7)
C19 0.0312(9) 0.0315(11) 0.0237(8) 0.0052(7) 0.0056(7) -0.0009(8)
C20 0.0311(9) 0.0256(10) 0.0323(9) 0.0088(8) 0.0073(7) 0.0016(8)
C21 0.0300(9) 0.0205(9) 0.0334(9) 0.0002(7) 0.0086(7) -0.0001(7)
C22 0.0205(8) 0.0241(10) 0.0274(8) 0.0017(7) 0.0081(7) 0.0000(7)
C23 0.0284(9) 0.0241(10) 0.0262(8) -0.0010(7) 0.0039(7) 0.0025(7)
C24 0.0369(10) 0.0357(11) 0.0280(9) -0.0029(8) 0.0078(8) -0.0012(8)
C25 0.0350(10) 0.0380(12) 0.0332(9) -0.0045(8) 0.0039(8) -0.0059(9)
C26 0.0384(10) 0.0273(10) 0.0235(8) 0.0007(7) 0.0053(7) -0.0004(8)
C27 0.0725(15) 0.0338(12) 0.0347(10) -0.0033(9) 0.0205(10) -0.0007(11)
C28 0.0430(11) 0.0350(12) 0.0409(11) -0.0019(9) -0.0009(9) -0.0067(9)
C29 0.0254(8) 0.0203(9) 0.0179(7) 0.0011(6) 0.0063(6) -0.0010(7)
C30 0.0199(8) 0.0301(10) 0.0296(9) -0.0001(8) 0.0040(7) -0.0014(7)
C31 0.0209(8) 0.0270(10) 0.0284(8) 0.0014(7) 0.0056(7) 0.0013(7)
C32 0.0207(8) 0.0216(9) 0.0288(8) -0.0035(7) 0.0052(7) -0.0045(7)
C33 0.0240(8) 0.0284(10) 0.0278(8) -0.0019(7) 0.0047(7) -0.0058(7)
C34 0.0321(9) 0.0310(11) 0.0278(9) -0.0079(8) 0.0074(7) -0.0068(8)
C35 0.0323(9) 0.0259(10) 0.0402(10) -0.0094(8) 0.0101(8) -0.0035(8)
C36 0.0317(9) 0.0235(10) 0.0389(10) 0.0021(8) 0.0072(8) -0.0002(8)
C37 0.0257(9) 0.0262(10) 0.0298(9) -0.0007(7) 0.0048(7) -0.0018(7)
C38 0.0394(10) 0.0314(11) 0.0285(9) 0.0017(8) 0.0084(8) -0.0008(8)
C39 0.0684(15) 0.0512(15) 0.0417(12) 0.0070(11) -0.0083(11) 0.0045(12)
C40 0.0634(15) 0.0491(16) 0.0905(19) 0.0291(14) 0.0336(14) -0.0002(12)
C41 0.0410(10) 0.0300(11) 0.0277(9) 0.0020(8) 0.0079(8) 0.0017(8)
C42 0.0593(14) 0.090(2) 0.0437(12) 0.0040(13) 0.0184(11) -0.0179(14)
C43 0.0547(13) 0.0652(17) 0.0386(11) 0.0056(11) 0.0029(10) 0.0035(12)
C44 0.0215(8) 0.0206(9) 0.0253(8) -0.0013(7) 0.0027(6) 0.0018(7)
C45 0.0305(9) 0.0276(10) 0.0255(8) -0.0014(7) 0.0033(7) 0.0046(8)
C46 0.0450(11) 0.0344(11) 0.0277(9) -0.0071(8) 0.0019(8) 0.0024(9)
C47 0.0469(11) 0.0289(11) 0.0422(11) -0.0088(9) -0.0043(9) -0.0047(9)
C48 0.0321(10) 0.0255(11) 0.0436(11) 0.0029(8) 0.0025(8) -0.0043(8)
C49 0.0216(8) 0.0220(10) 0.0311(9) 0.0020(7) 0.0022(7) 0.0038(7)
C50 0.0367(10) 0.0418(12) 0.0250(9) -0.0002(8) 0.0103(8) -0.0018(9)
C51 0.0596(13) 0.0398(13) 0.0367(10) 0.0076(9) 0.0202(10) -0.0007(10)
C52 0.0581(13) 0.0619(16) 0.0339(10) 0.0014(10) 0.0207(10) 0.0081(11)
C53 0.0293(9) 0.0230(10) 0.0305(9) 0.0058(7) 0.0087(7) 0.0028(7)
C54 0.0343(10) 0.0344(12) 0.0470(11) 0.0133(9) 0.0158(9) 0.0056(8)
C55 0.0340(10) 0.0388(12) 0.0340(10) 0.0108(8) 0.0056(8) 0.0002(9)

loop_
_atom_type_symbol
_atom_type_description
_atom_type_scat_dispersion_real
_atom_type_scat_dispersion_imag
_atom_type_scat_source
C C 0.0033 0.0016 'International Tables Vol C Tables 4.2.6.8 and 6.1.1.4'
H H 0.0000 0.0000 'International Tables Vol C Tables 4.2.6.8 and 6.1.1.4'
N N 0.0061 0.0033 'International Tables Vol C Tables 4.2.6.8 and 6.1.1.4'
Al Al 0.0645 0.0514 'International Tables Vol C Tables 4.2.6.8 and 6.1.1.4'

loop_
_geom_angle_atom_site_label_1
_geom_angle_atom_site_label_2
_geom_angle_atom_site_label_3
_geom_angle
N1 Al1 N4 119.72(7)
N1 Al1 C1 117.77(8)
N4 Al1 C1 122.45(7)
C2 N1 Al1 140.75(12)
C3 N2 C2 110.22(13)
C3 N2 C5 126.63(13)
C2 N2 C5 122.85(13)
C4 N3 C2 110.43(13)
C4 N3 C17 124.12(13)
C2 N3 C17 124.02(13)
C29 N4 Al1 143.43(13)
C31 N5 C29 110.66(13)
C31 N5 C44 126.34(13)
C29 N5 C44 122.90(13)
C30 N6 C29 110.72(14)
C30 N6 C32 126.07(13)
C29 N6 C32 122.94(13)
N1 C2 N3 127.97(15)
N1 C2 N2 128.92(15)
N3 C2 N2 103.08(12)
C4 C3 N2 107.92(14)
C3 C4 N3 108.32(14)
C6 C5 C10 121.97(16)
C6 C5 N2 119.46(15)
C10 C5 N2 118.56(14)
C7 C6 C5 117.57(16)
C7 C6 C11 120.30(15)
C5 C6 C11 122.08(15)
C8 C7 C6 121.25(17)
C7 C8 C9 120.58(17)
C8 C9 C10 120.88(17)
C9 C10 C5 117.73(16)
C9 C10 C14 121.43(16)
C5 C10 C14 120.83(15)
C6 C11 C13 113.01(15)
C6 C11 C12 109.98(15)
C13 C11 C12 109.33(14)
C10 C14 C16 113.19(15)
C10 C14 C15 110.73(14)
C16 C14 C15 110.21(15)
C22 C17 C18 122.17(15)
C22 C17 N3 119.24(14)
C18 C17 N3 118.60(14)
C19 C18 C17 117.64(15)
C19 C18 C26 120.56(14)
C17 C18 C26 121.72(15)
C20 C19 C18 121.27(15)
C19 C20 C21 120.06(16)
C20 C21 C22 120.96(16)
C21 C22 C17 117.89(15)
C21 C22 C23 120.85(15)
C17 C22 C23 121.13(14)
C22 C23 C25 113.63(14)
C22 C23 C24 108.85(13)
C25 C23 C24 110.99(14)
C18 C26 C27 112.52(15)
C18 C26 C28 109.88(15)
C27 C26 C28 110.49(16)
N4 C29 N6 127.62(15)
N4 C29 N5 129.62(15)
N6 C29 N5 102.76(13)
C31 C30 N6 108.00(14)
C30 C31 N5 107.86(14)
C37 C32 C33 122.17(15)
C37 C32 N6 119.21(14)
C33 C32 N6 118.62(15)
C34 C33 C32 117.62(16)
C34 C33 C38 120.23(15)
C32 C33 C38 122.15(15)
C35 C34 C33 121.13(16)
C36 C35 C34 120.14(17)
C35 C36 C37 121.07(17)
C36 C37 C32 117.81(15)
C36 C37 C41 120.44(16)
C32 C37 C41 121.73(15)
C33 C38 C40 110.80(16)
C33 C38 C39 111.39(16)
C40 C38 C39 111.13(18)
C43 C41 C37 112.20(16)
C43 C41 C42 109.94(17)
C37 C41 C42 110.49(15)
C49 C44 C45 122.66(15)
C49 C44 N5 118.60(14)
C45 C44 N5 118.73(15)
C46 C45 C44 117.08(16)
C46 C45 C50 122.13(15)
C44 C45 C50 120.76(15)
C47 C46 C45 121.52(17)
C46 C47 C48 120.28(17)
C47 C48 C49 121.14(18)
C48 C49 C44 117.28(15)
C48 C49 C53 122.28(16)
C44 C49 C53 120.43(15)
C45 C50 C51 111.26(15)
C45 C50 C52 113.79(17)
C51 C50 C52 109.42(16)
C49 C53 C54 114.08(15)
C49 C53 C55 110.67(14)
C54 C53 C55 109.38(14)

loop_
_geom_bond_atom_site_label_1
_geom_bond_atom_site_label_2
_geom_bond_distance
Al1 N1 1.7589(14)
Al1 N4 1.7618(14)
Al1 C1 1.9499(18)
N1 C2 1.266(2)
N2 C3 1.398(2)
N2 C2 1.413(2)
N2 C5 1.435(2)
N3 C4 1.397(2)
N3 C2 1.400(2)
N3 C17 1.437(2)
N4 C29 1.265(2)
N5 C31 1.396(2)
N5 C29 1.408(2)
N5 C44 1.432(2)
N6 C30 1.397(2)
N6 C29 1.401(2)
N6 C32 1.430(2)
C3 C4 1.333(2)
C5 C6 1.404(2)
C5 C10 1.410(2)
C6 C7 1.396(2)
C6 C11 1.519(2)
C7 C8 1.371(3)
C8 C9 1.386(3)
C9 C10 1.390(2)
C10 C14 1.525(2)
C11 C13 1.536(2)
C11 C12 1.536(2)
C14 C16 1.527(2)
C14 C15 1.538(2)
C17 C22 1.401(2)
C17 C18 1.406(2)
C18 C19 1.394(2)
C18 C26 1.518(2)
C19 C20 1.381(3)
C20 C21 1.390(2)
C21 C22 1.393(2)
C22 C23 1.522(2)
C23 C25 1.528(2)
C23 C24 1.534(2)
C26 C27 1.529(2)
C26 C28 1.533(3)
C30 C31 1.334(2)
C32 C37 1.399(2)
C32 C33 1.403(2)
C33 C34 1.394(2)
C33 C38 1.516(2)
C34 C35 1.382(3)
C35 C36 1.382(2)
C36 C37 1.394(2)
C37 C41 1.521(2)
C38 C40 1.523(3)
C38 C39 1.525(3)
C41 C43 1.513(3)
C41 C42 1.541(3)
C44 C49 1.408(2)
C44 C45 1.409(2)
C45 C46 1.392(3)
C45 C50 1.521(3)
C46 C47 1.380(3)
C47 C48 1.388(3)
C48 C49 1.392(2)
C49 C53 1.526(2)
C50 C51 1.525(3)
C50 C52 1.530(3)
C53 C54 1.528(2)
C53 C55 1.537(2)
